data_7016205
loop_
_publ_author_name
'Kumar, Mukesh'
'Papish, Elizabeth T.'
'Zeller, Matthias'
'Hunter, Allen D.'

_publ_section_title
;
 Zinc complexes of Ttz(R,Me) with O and S donors reveal differences
 between Tp and Ttz ligands: acid stability and binding to H or an
 additional metal (Ttz(R,Me) =
 tris(3-R-5-methyl-1,2,4-triazolyl)borate; R = Ph, tBu).
;
_journal_issue 29
_journal_name_full 'Dalton transactions (Cambridge, England : 2003)'
_journal_page_first 7517
_journal_page_last 7533
_journal_paper_doi 10.1039/c1dt10429b
_journal_volume 40
_journal_year 2011
_chemical_formula_moiety '2(C27 H42 B N9 O Zn), C6 H6 O'
_chemical_formula_sum 'C60 H90 B2 N18 O3 Zn2'
_chemical_formula_weight 1263.90
_chemical_name_systematic
;
?
;
_space_group_IT_number 14
_symmetry_cell_setting monoclinic
_symmetry_space_group_name_Hall '-P 2yn'
_symmetry_space_group_name_H-M 'P 1 21/n 1'
_atom_sites_solution_hydrogens geom
_atom_sites_solution_primary direct
_atom_sites_solution_secondary difmap
_audit_creation_method SHELXL-97
_cell_angle_alpha 90.00
_cell_angle_beta 90.627(7)
_cell_angle_gamma 90.00
_cell_formula_units_Z 2
_cell_length_a 9.887(3)
_cell_length_b 20.091(6)
_cell_length_c 16.297(5)
_cell_measurement_reflns_used 2113
_cell_measurement_temperature 100(2)
_cell_measurement_theta_max 31.55
_cell_measurement_theta_min 2.42
_cell_volume 3237.0(17)
_computing_cell_refinement 'Apex2 v2009.7-0'
_computing_data_collection 'Apex2 v2009.7-0 (Bruker, 2009)'
_computing_data_reduction 'Apex2 v2009.7-0'
_computing_molecular_graphics 'SHELXTL 6.14'
_computing_publication_material 'SHELXTL 6.14'
_computing_structure_refinement 'SHELXTL 6.14'
_computing_structure_solution 'SHELXTL 6.14 (Bruker, 2000-2003; Sheldrick, 2008)'
_diffrn_ambient_temperature 100(2)
_diffrn_measured_fraction_theta_full 0.991
_diffrn_measured_fraction_theta_max 0.991
_diffrn_measurement_device_type 'Bruker AXS SMART APEX CCD diffractometer'
_diffrn_measurement_method '\w scans'
_diffrn_radiation_monochromator graphite
_diffrn_radiation_source 'fine-focus sealed tube'
_diffrn_radiation_type MoK\a
_diffrn_radiation_wavelength 0.71073
_diffrn_reflns_av_R_equivalents 0.0403
_diffrn_reflns_av_sigmaI/netI 0.0633
_diffrn_reflns_limit_h_max 13
_diffrn_reflns_limit_h_min -13
_diffrn_reflns_limit_k_max 15
_diffrn_reflns_limit_k_min -26
_diffrn_reflns_limit_l_max 21
_diffrn_reflns_limit_l_min -19
_diffrn_reflns_number 16725
_diffrn_reflns_theta_full 28.28
_diffrn_reflns_theta_max 28.28
_diffrn_reflns_theta_min 1.61
_diffrn_standards_number 0
_exptl_absorpt_coefficient_mu 0.799
_exptl_absorpt_correction_T_max 0.7465
_exptl_absorpt_correction_T_min 0.6365
_exptl_absorpt_correction_type multi-scan
_exptl_absorpt_process_details 'Apex2 v2009.7-0 (Bruker, 2009)'
_exptl_crystal_colour colourless
_exptl_crystal_density_diffrn 1.297
_exptl_crystal_density_method 'not measured'
_exptl_crystal_description block
_exptl_crystal_F_000 1340
_exptl_crystal_size_max 0.55
_exptl_crystal_size_mid 0.30
_exptl_crystal_size_min 0.24
_refine_diff_density_max 0.417
_refine_diff_density_min -0.444
_refine_diff_density_rms 0.076
_refine_ls_extinction_method none
_refine_ls_goodness_of_fit_ref 1.062
_refine_ls_hydrogen_treatment constr
_refine_ls_matrix_type full
_refine_ls_number_parameters 402
_refine_ls_number_reflns 7959
_refine_ls_number_restraints 0
_refine_ls_restrained_S_all 1.062
_refine_ls_R_factor_all 0.0563
_refine_ls_R_factor_gt 0.0406
_refine_ls_shift/su_max 0.003
_refine_ls_shift/su_mean 0.000
_refine_ls_structure_factor_coef Fsqd
_refine_ls_weighting_details 'calc w=1/[\s^2^(Fo^2^)+(0.0516P)^2^+0.0443P] where P=(Fo^2^+2Fc^2^)/3'
_refine_ls_weighting_scheme calc
_refine_ls_wR_factor_gt 0.1032
_refine_ls_wR_factor_ref 0.1114
_reflns_number_gt 6247
_reflns_number_total 7959
_reflns_threshold_expression I>2\s(I)
_cod_data_source_file c1dt10429b.txt
_cod_data_source_block 09mz458_0m
_cod_depositor_comments
;
The following automatic conversions were performed:

'_symmetry_cell_setting' value 'Monoclinic' changed to 'monoclinic'
according to /home/saulius/struct/CIF-dictionaries/cif_core.dic
dictionary named 'cif_core.dic' version 2.4.1 from 2010-06-29.

Automatic conversion script
Id: cif_fix_values 1715 2011-07-08 13:25:40Z adriana 
;
_cod_original_cell_volume 3236.9(17)
_cod_original_sg_symbol_H-M P2(1)/n
_cod_database_code 7016205

loop_
_symmetry_equiv_pos_as_xyz
'x, y, z'
'-x+1/2, y+1/2, -z+1/2'
'-x, -y, -z'
'x-1/2, -y-1/2, z-1/2'

loop_
_atom_site_label
_atom_site_type_symbol
_atom_site_fract_x
_atom_site_fract_y
_atom_site_fract_z
_atom_site_U_iso_or_equiv
_atom_site_adp_type
_atom_site_occupancy
_atom_site_symmetry_multiplicity
_atom_site_calc_flag
_atom_site_refinement_flags
_atom_site_disorder_assembly
_atom_site_disorder_group
B1 B 0.5739(2) 0.83667(11) 0.26157(13) 0.0155(4) Uani 1 1 d . . .
H1 H 0.6179 0.8809 0.2528 0.019 Uiso 1 1 calc R . .
C1 C 0.5098(3) 0.95778(10) 0.38226(14) 0.0290(5) Uani 1 1 d . . .
H1A H 0.4609 0.9873 0.4195 0.044 Uiso 1 1 calc R . .
H1B H 0.4979 0.9734 0.3257 0.044 Uiso 1 1 calc R . .
H1C H 0.6063 0.9580 0.3968 0.044 Uiso 1 1 calc R . .
C2 C 0.4560(2) 0.88919(10) 0.38947(12) 0.0187(4) Uani 1 1 d . . .
C3 C 0.3511(2) 0.80375(10) 0.43196(12) 0.0172(4) Uani 1 1 d . . .
C4 C 0.2580(2) 0.75999(10) 0.48017(12) 0.0205(4) Uani 1 1 d . . .
C5 C 0.3277(3) 0.69436(12) 0.50060(18) 0.0413(7) Uani 1 1 d . . .
H5A H 0.3479 0.6705 0.4497 0.062 Uiso 1 1 calc R . .
H5B H 0.2680 0.6671 0.5345 0.062 Uiso 1 1 calc R . .
H5C H 0.4121 0.7032 0.5308 0.062 Uiso 1 1 calc R . .
C6 C 0.1316(3) 0.74812(16) 0.42760(15) 0.0432(7) Uani 1 1 d . . .
H6A H 0.0888 0.7909 0.4146 0.065 Uiso 1 1 calc R . .
H6B H 0.0680 0.7202 0.4578 0.065 Uiso 1 1 calc R . .
H6C H 0.1568 0.7257 0.3766 0.065 Uiso 1 1 calc R . .
C7 C 0.2198(3) 0.79404(11) 0.56056(14) 0.0289(5) Uani 1 1 d . . .
H7A H 0.3019 0.8037 0.5926 0.043 Uiso 1 1 calc R . .
H7B H 0.1610 0.7646 0.5921 0.043 Uiso 1 1 calc R . .
H7C H 0.1719 0.8357 0.5485 0.043 Uiso 1 1 calc R . .
C8 C 0.5178(2) 0.91553(10) 0.09170(13) 0.0246(5) Uani 1 1 d . . .
H8A H 0.5247 0.9183 0.0319 0.037 Uiso 1 1 calc R . .
H8B H 0.6076 0.9214 0.1167 0.037 Uiso 1 1 calc R . .
H8C H 0.4571 0.9505 0.1113 0.037 Uiso 1 1 calc R . .
C9 C 0.4629(2) 0.84941(9) 0.11482(12) 0.0170(4) Uani 1 1 d . . .
C10 C 0.35322(19) 0.75908(9) 0.11134(11) 0.0145(4) Uani 1 1 d . . .
C11 C 0.2627(2) 0.70386(9) 0.08156(12) 0.0177(4) Uani 1 1 d . . .
C12 C 0.1407(2) 0.69820(11) 0.13844(14) 0.0259(5) Uani 1 1 d . . .
H12A H 0.1715 0.6845 0.1932 0.039 Uiso 1 1 calc R . .
H12B H 0.0774 0.6650 0.1164 0.039 Uiso 1 1 calc R . .
H12C H 0.0953 0.7414 0.1420 0.039 Uiso 1 1 calc R . .
C13 C 0.3405(2) 0.63837(10) 0.08084(14) 0.0267(5) Uani 1 1 d . . .
H13A H 0.4161 0.6418 0.0427 0.040 Uiso 1 1 calc R . .
H13B H 0.2800 0.6024 0.0632 0.040 Uiso 1 1 calc R . .
H13C H 0.3753 0.6289 0.1361 0.040 Uiso 1 1 calc R . .
C14 C 0.2137(2) 0.71998(12) -0.00540(13) 0.0279(5) Uani 1 1 d . . .
H14A H 0.1623 0.7617 -0.0049 0.042 Uiso 1 1 calc R . .
H14B H 0.1557 0.6839 -0.0256 0.042 Uiso 1 1 calc R . .
H14C H 0.2918 0.7248 -0.0415 0.042 Uiso 1 1 calc R . .
C15 C 0.8946(2) 0.84802(11) 0.25760(15) 0.0286(5) Uani 1 1 d . . .
H15A H 0.8761 0.8650 0.2022 0.043 Uiso 1 1 calc R . .
H15B H 0.9915 0.8387 0.2637 0.043 Uiso 1 1 calc R . .
H15C H 0.8678 0.8814 0.2981 0.043 Uiso 1 1 calc R . .
C16 C 0.8168(2) 0.78604(10) 0.27076(12) 0.0188(4) Uani 1 1 d . . .
C17 C 0.7672(2) 0.68549(10) 0.29155(11) 0.0173(4) Uani 1 1 d . . .
C18 C 0.7822(2) 0.61202(10) 0.30882(12) 0.0212(4) Uani 1 1 d . . .
C19 C 0.6922(3) 0.57236(10) 0.24985(14) 0.0282(5) Uani 1 1 d . . .
H19A H 0.5972 0.5839 0.2590 0.042 Uiso 1 1 calc R . .
H19B H 0.7054 0.5246 0.2595 0.042 Uiso 1 1 calc R . .
H19C H 0.7161 0.5831 0.1932 0.042 Uiso 1 1 calc R . .
C20 C 0.7411(3) 0.59859(11) 0.39725(13) 0.0338(6) Uani 1 1 d . . .
H20A H 0.8005 0.6236 0.4347 0.051 Uiso 1 1 calc R . .
H20B H 0.7493 0.5509 0.4089 0.051 Uiso 1 1 calc R . .
H20C H 0.6473 0.6127 0.4050 0.051 Uiso 1 1 calc R . .
C21 C 0.9291(2) 0.59185(12) 0.29655(17) 0.0393(6) Uani 1 1 d . . .
H21A H 0.9561 0.6028 0.2405 0.059 Uiso 1 1 calc R . .
H21B H 0.9387 0.5438 0.3056 0.059 Uiso 1 1 calc R . .
H21C H 0.9869 0.6159 0.3357 0.059 Uiso 1 1 calc R . .
C22 C 0.3376(2) 0.56518(10) 0.31459(13) 0.0220(4) Uani 1 1 d . . .
C23 C 0.2825(2) 0.52053(11) 0.25833(14) 0.0317(5) Uani 1 1 d . . .
H23 H 0.2442 0.5367 0.2085 0.038 Uiso 1 1 calc R . .
C24 C 0.2825(3) 0.45263(12) 0.27397(17) 0.0376(6) Uani 1 1 d . . .
H24 H 0.2455 0.4230 0.2343 0.045 Uiso 1 1 calc R . .
C25 C 0.3350(2) 0.42775(11) 0.34560(16) 0.0347(6) Uani 1 1 d . . .
H25 H 0.3337 0.3812 0.3562 0.042 Uiso 1 1 calc R . .
C26 C 0.3896(3) 0.47108(13) 0.40199(16) 0.0412(6) Uani 1 1 d . . .
H26 H 0.4274 0.4544 0.4517 0.049 Uiso 1 1 calc R . .
C27 C 0.3900(3) 0.53895(12) 0.38701(15) 0.0356(6) Uani 1 1 d . . .
H27 H 0.4270 0.5682 0.4272 0.043 Uiso 1 1 calc R . .
C28 C 0.0465(2) 1.01195(10) 0.57844(13) 0.0253(5) Uani 1 1 d . . .
H28 H 0.0783 1.0199 0.6328 0.030 Uiso 1 1 calc R . .
C29 C 0.1269(2) 0.97735(10) 0.52401(14) 0.0240(5) Uani 1 1 d . . .
H29 H 0.2140 0.9622 0.5405 0.029 Uiso 0.50 1 calc PR A 2
C30 C 0.0791(2) 0.96516(10) 0.44561(14) 0.0257(5) Uani 1 1 d . . .
H30 H 0.1330 0.9409 0.4081 0.031 Uiso 1 1 calc R . .
O2 O 0.2460(3) 0.95892(15) 0.54817(18) 0.0242(6) Uani 0.50 1 d P B 1
H2 H 0.2803 0.9341 0.5125 0.036 Uiso 0.50 1 calc PR B 1
N1 N 0.37349(18) 0.86876(8) 0.44838(10) 0.0203(4) Uani 1 1 d . . .
N2 N 0.48439(16) 0.83922(8) 0.33839(9) 0.0153(3) Uani 1 1 d . . .
N3 N 0.41611(17) 0.78360(8) 0.36515(10) 0.0158(3) Uani 1 1 d . . .
N4 N 0.38147(17) 0.81358(8) 0.06643(10) 0.0172(3) Uani 1 1 d . . .
N5 N 0.48517(16) 0.81869(8) 0.18665(10) 0.0148(3) Uani 1 1 d . . .
N6 N 0.41381(16) 0.75970(8) 0.18462(10) 0.0147(3) Uani 1 1 d . . .
N7 N 0.87327(17) 0.72674(9) 0.28216(10) 0.0204(4) Uani 1 1 d . . .
N8 N 0.68242(17) 0.78259(8) 0.27314(10) 0.0147(3) Uani 1 1 d . . .
N9 N 0.64891(17) 0.71682(8) 0.28629(10) 0.0160(3) Uani 1 1 d . . .
O1 O 0.33426(16) 0.63021(7) 0.29941(10) 0.0291(4) Uani 1 1 d . . .
Zn1 Zn 0.44534(2) 0.702886(11) 0.288703(13) 0.01557(8) Uani 1 1 d . . .

loop_
_atom_site_aniso_label
_atom_site_aniso_U_11
_atom_site_aniso_U_22
_atom_site_aniso_U_33
_atom_site_aniso_U_23
_atom_site_aniso_U_13
_atom_site_aniso_U_12
B1 0.0194(11) 0.0136(10) 0.0134(10) 0.0005(8) 0.0015(8) -0.0019(8)
C1 0.0445(14) 0.0163(10) 0.0265(12) -0.0050(9) 0.0102(10) -0.0031(10)
C2 0.0216(10) 0.0170(9) 0.0173(10) -0.0005(8) 0.0013(8) 0.0036(8)
C3 0.0165(10) 0.0201(10) 0.0150(9) 0.0019(7) -0.0002(8) 0.0024(7)
C4 0.0188(10) 0.0249(11) 0.0178(10) -0.0001(8) 0.0042(8) -0.0019(8)
C5 0.0508(17) 0.0274(13) 0.0464(16) 0.0127(11) 0.0282(14) 0.0048(11)
C6 0.0283(13) 0.077(2) 0.0247(13) 0.0032(13) 0.0016(10) -0.0238(13)
C7 0.0336(13) 0.0328(13) 0.0205(11) 0.0003(9) 0.0093(10) -0.0004(10)
C8 0.0346(13) 0.0192(10) 0.0200(11) 0.0033(8) 0.0001(9) -0.0021(9)
C9 0.0215(10) 0.0153(9) 0.0145(9) 0.0007(7) 0.0022(8) 0.0026(8)
C10 0.0144(9) 0.0153(9) 0.0139(9) -0.0001(7) 0.0022(7) 0.0030(7)
C11 0.0169(10) 0.0209(10) 0.0152(10) -0.0009(8) -0.0006(8) -0.0014(8)
C12 0.0201(11) 0.0328(12) 0.0249(11) 0.0009(9) 0.0003(9) -0.0064(9)
C13 0.0287(12) 0.0203(10) 0.0309(12) -0.0086(9) -0.0037(10) 0.0000(9)
C14 0.0308(13) 0.0362(13) 0.0164(10) 0.0011(9) -0.0070(9) -0.0095(10)
C15 0.0202(11) 0.0237(11) 0.0421(14) -0.0011(10) 0.0031(10) -0.0066(9)
C16 0.0187(10) 0.0217(10) 0.0161(10) -0.0039(8) 0.0018(8) -0.0024(8)
C17 0.0206(10) 0.0203(10) 0.0109(9) -0.0026(7) -0.0022(7) 0.0005(8)
C18 0.0275(11) 0.0168(10) 0.0192(10) -0.0005(8) -0.0010(8) 0.0030(8)
C19 0.0455(14) 0.0157(10) 0.0234(11) -0.0032(8) -0.0049(10) 0.0012(10)
C20 0.0625(17) 0.0212(11) 0.0178(11) 0.0021(9) -0.0010(11) 0.0012(11)
C21 0.0343(14) 0.0234(12) 0.0600(18) 0.0044(11) 0.0011(13) 0.0110(10)
C22 0.0228(11) 0.0196(10) 0.0238(11) 0.0012(8) 0.0034(9) -0.0051(8)
C23 0.0397(14) 0.0260(12) 0.0292(12) 0.0000(10) -0.0049(10) -0.0080(10)
C24 0.0441(15) 0.0236(12) 0.0452(15) -0.0095(11) 0.0008(12) -0.0106(11)
C25 0.0342(14) 0.0190(11) 0.0512(16) 0.0068(11) 0.0170(12) -0.0024(10)
C26 0.0580(18) 0.0314(13) 0.0344(14) 0.0109(11) 0.0029(13) 0.0041(12)
C27 0.0544(17) 0.0238(12) 0.0284(13) 0.0005(10) -0.0077(12) -0.0037(11)
C28 0.0369(13) 0.0171(10) 0.0219(11) 0.0004(8) -0.0037(9) 0.0001(9)
C29 0.0259(11) 0.0150(10) 0.0312(12) 0.0031(9) -0.0008(9) -0.0014(8)
C30 0.0350(13) 0.0160(10) 0.0261(11) 0.0034(9) 0.0046(10) 0.0035(9)
O2 0.0221(16) 0.0267(16) 0.0239(16) -0.0062(13) -0.0003(13) 0.0026(12)
N1 0.0230(9) 0.0202(9) 0.0179(9) -0.0011(7) 0.0046(7) 0.0029(7)
N2 0.0191(8) 0.0145(8) 0.0124(8) -0.0007(6) -0.0002(6) -0.0019(6)
N3 0.0167(8) 0.0164(8) 0.0143(8) 0.0013(6) 0.0017(6) -0.0023(6)
N4 0.0210(9) 0.0167(8) 0.0140(8) 0.0008(6) 0.0001(7) 0.0018(7)
N5 0.0185(8) 0.0126(7) 0.0132(8) 0.0004(6) 0.0010(6) -0.0024(6)
N6 0.0166(8) 0.0132(8) 0.0144(8) 0.0002(6) 0.0006(6) -0.0022(6)
N7 0.0197(9) 0.0216(9) 0.0199(9) -0.0019(7) -0.0004(7) 0.0004(7)
N8 0.0172(8) 0.0140(8) 0.0131(8) -0.0002(6) 0.0009(6) -0.0036(6)
N9 0.0212(9) 0.0120(8) 0.0148(8) -0.0010(6) 0.0004(7) -0.0009(6)
O1 0.0285(9) 0.0186(7) 0.0399(9) 0.0063(7) -0.0064(7) -0.0073(6)
Zn1 0.01904(13) 0.01420(12) 0.01346(12) 0.00109(8) -0.00053(9) -0.00338(9)

loop_
_atom_type_symbol
_atom_type_description
_atom_type_scat_dispersion_real
_atom_type_scat_dispersion_imag
_atom_type_scat_source
C C 0.0033 0.0016 'International Tables Vol C Tables 4.2.6.8 and 6.1.1.4'
H H 0.0000 0.0000 'International Tables Vol C Tables 4.2.6.8 and 6.1.1.4'
B B 0.0013 0.0007 'International Tables Vol C Tables 4.2.6.8 and 6.1.1.4'
N N 0.0061 0.0033 'International Tables Vol C Tables 4.2.6.8 and 6.1.1.4'
O O 0.0106 0.0060 'International Tables Vol C Tables 4.2.6.8 and 6.1.1.4'
Zn Zn 0.2839 1.4301 'International Tables Vol C Tables 4.2.6.8 and 6.1.1.4'

loop_
_geom_angle_atom_site_label_1
_geom_angle_atom_site_label_2
_geom_angle_atom_site_label_3
_geom_angle
_geom_angle_site_symmetry_1
_geom_angle_site_symmetry_3
_geom_angle_publ_flag
N8 B1 N5 108.82(16) . . ?
N8 B1 N2 109.27(16) . . ?
N5 B1 N2 108.97(16) . . ?
N8 B1 H1 109.9 . . ?
N5 B1 H1 109.9 . . ?
N2 B1 H1 109.9 . . ?
C2 C1 H1A 109.5 . . ?
C2 C1 H1B 109.5 . . ?
H1A C1 H1B 109.5 . . ?
C2 C1 H1C 109.5 . . ?
H1A C1 H1C 109.5 . . ?
H1B C1 H1C 109.5 . . ?
N1 C2 N2 110.61(18) . . ?
N1 C2 C1 124.54(18) . . ?
N2 C2 C1 124.84(18) . . ?
N3 C3 N1 112.09(17) . . ?
N3 C3 C4 123.59(17) . . ?
N1 C3 C4 124.23(17) . . ?
C3 C4 C5 110.08(18) . . ?
C3 C4 C6 107.52(17) . . ?
C5 C4 C6 110.7(2) . . ?
C3 C4 C7 110.20(17) . . ?
C5 C4 C7 108.40(19) . . ?
C6 C4 C7 109.99(19) . . ?
C4 C5 H5A 109.5 . . ?
C4 C5 H5B 109.5 . . ?
H5A C5 H5B 109.5 . . ?
C4 C5 H5C 109.5 . . ?
H5A C5 H5C 109.5 . . ?
H5B C5 H5C 109.5 . . ?
C4 C6 H6A 109.5 . . ?
C4 C6 H6B 109.5 . . ?
H6A C6 H6B 109.5 . . ?
C4 C6 H6C 109.5 . . ?
H6A C6 H6C 109.5 . . ?
H6B C6 H6C 109.5 . . ?
C4 C7 H7A 109.5 . . ?
C4 C7 H7B 109.5 . . ?
H7A C7 H7B 109.5 . . ?
C4 C7 H7C 109.5 . . ?
H7A C7 H7C 109.5 . . ?
H7B C7 H7C 109.5 . . ?
C9 C8 H8A 109.5 . . ?
C9 C8 H8B 109.5 . . ?
H8A C8 H8B 109.5 . . ?
C9 C8 H8C 109.5 . . ?
H8A C8 H8C 109.5 . . ?
H8B C8 H8C 109.5 . . ?
N4 C9 N5 111.15(17) . . ?
N4 C9 C8 123.58(18) . . ?
N5 C9 C8 125.25(18) . . ?
N6 C10 N4 112.69(17) . . ?
N6 C10 C11 123.89(17) . . ?
N4 C10 C11 123.42(17) . . ?
C10 C11 C13 109.95(17) . . ?
C10 C11 C14 108.95(16) . . ?
C13 C11 C14 109.31(17) . . ?
C10 C11 C12 109.23(16) . . ?
C13 C11 C12 109.92(17) . . ?
C14 C11 C12 109.47(18) . . ?
C11 C12 H12A 109.5 . . ?
C11 C12 H12B 109.5 . . ?
H12A C12 H12B 109.5 . . ?
C11 C12 H12C 109.5 . . ?
H12A C12 H12C 109.5 . . ?
H12B C12 H12C 109.5 . . ?
C11 C13 H13A 109.5 . . ?
C11 C13 H13B 109.5 . . ?
H13A C13 H13B 109.5 . . ?
C11 C13 H13C 109.5 . . ?
H13A C13 H13C 109.5 . . ?
H13B C13 H13C 109.5 . . ?
C11 C14 H14A 109.5 . . ?
C11 C14 H14B 109.5 . . ?
H14A C14 H14B 109.5 . . ?
C11 C14 H14C 109.5 . . ?
H14A C14 H14C 109.5 . . ?
H14B C14 H14C 109.5 . . ?
C16 C15 H15A 109.5 . . ?
C16 C15 H15B 109.5 . . ?
H15A C15 H15B 109.5 . . ?
C16 C15 H15C 109.5 . . ?
H15A C15 H15C 109.5 . . ?
H15B C15 H15C 109.5 . . ?
N7 C16 N8 111.56(17) . . ?
N7 C16 C15 123.79(19) . . ?
N8 C16 C15 124.65(19) . . ?
N9 C17 N7 112.74(18) . . ?
N9 C17 C18 124.01(18) . . ?
N7 C17 C18 123.23(18) . . ?
C17 C18 C21 109.12(18) . . ?
C17 C18 C20 108.80(16) . . ?
C21 C18 C20 109.94(19) . . ?
C17 C18 C19 109.72(17) . . ?
C21 C18 C19 109.18(19) . . ?
C20 C18 C19 110.05(18) . . ?
C18 C19 H19A 109.5 . . ?
C18 C19 H19B 109.5 . . ?
H19A C19 H19B 109.5 . . ?
C18 C19 H19C 109.5 . . ?
H19A C19 H19C 109.5 . . ?
H19B C19 H19C 109.5 . . ?
C18 C20 H20A 109.5 . . ?
C18 C20 H20B 109.5 . . ?
H20A C20 H20B 109.5 . . ?
C18 C20 H20C 109.5 . . ?
H20A C20 H20C 109.5 . . ?
H20B C20 H20C 109.5 . . ?
C18 C21 H21A 109.5 . . ?
C18 C21 H21B 109.5 . . ?
H21A C21 H21B 109.5 . . ?
C18 C21 H21C 109.5 . . ?
H21A C21 H21C 109.5 . . ?
H21B C21 H21C 109.5 . . ?
O1 C22 C27 122.7(2) . . ?
O1 C22 C23 120.2(2) . . ?
C27 C22 C23 117.1(2) . . ?
C24 C23 C22 120.9(2) . . ?
C24 C23 H23 119.5 . . ?
C22 C23 H23 119.5 . . ?
C25 C24 C23 121.0(2) . . ?
C25 C24 H24 119.5 . . ?
C23 C24 H24 119.5 . . ?
C24 C25 C26 118.9(2) . . ?
C24 C25 H25 120.6 . . ?
C26 C25 H25 120.6 . . ?
C25 C26 C27 120.6(2) . . ?
C25 C26 H26 119.7 . . ?
C27 C26 H26 119.7 . . ?
C26 C27 C22 121.5(2) . . ?
C26 C27 H27 119.3 . . ?
C22 C27 H27 119.3 . . ?
C30 C28 C29 120.5(2) 3_576 . ?
C30 C28 H28 119.8 3_576 . ?
C29 C28 H28 119.8 . . ?
O2 C29 C30 122.2(2) . . ?
O2 C29 C28 118.4(2) . . ?
C30 C29 C28 119.3(2) . . ?
C30 C29 H29 120.3 . . ?
C28 C29 H29 120.3 . . ?
C28 C30 C29 120.2(2) 3_576 . ?
C28 C30 H30 119.9 3_576 . ?
C29 C30 H30 119.9 . . ?
C29 O2 H2 109.5 . . ?
C2 N1 C3 104.80(16) . . ?
C2 N2 N3 107.77(15) . . ?
C2 N2 B1 131.08(16) . . ?
N3 N2 B1 121.14(15) . . ?
C3 N3 N2 104.72(15) . . ?
C3 N3 Zn1 143.35(14) . . ?
N2 N3 Zn1 111.90(11) . . ?
C9 N4 C10 104.19(16) . . ?
C9 N5 N6 107.21(15) . . ?
C9 N5 B1 132.24(16) . . ?
N6 N5 B1 120.50(15) . . ?
C10 N6 N5 104.76(15) . . ?
C10 N6 Zn1 142.61(13) . . ?
N5 N6 Zn1 112.50(11) . . ?
C16 N7 C17 103.96(17) . . ?
C16 N8 N9 107.21(16) . . ?
C16 N8 B1 130.93(16) . . ?
N9 N8 B1 121.83(16) . . ?
C17 N9 N8 104.53(16) . . ?
C17 N9 Zn1 143.47(14) . . ?
N8 N9 Zn1 111.99(12) . . ?
C22 O1 Zn1 141.71(15) . . ?
O1 Zn1 N9 134.79(7) . . ?
O1 Zn1 N6 115.62(7) . . ?
N9 Zn1 N6 92.78(6) . . ?
O1 Zn1 N3 118.60(7) . . ?
N9 Zn1 N3 92.78(6) . . ?
N6 Zn1 N3 92.32(7) . . ?

loop_
_geom_bond_atom_site_label_1
_geom_bond_atom_site_label_2
_geom_bond_distance
_geom_bond_site_symmetry_2
_geom_bond_publ_flag
B1 N8 1.537(3) . ?
B1 N5 1.539(3) . ?
B1 N2 1.542(3) . ?
B1 H1 1.0000 . ?
C1 C2 1.482(3) . ?
C1 H1A 0.9800 . ?
C1 H1B 0.9800 . ?
C1 H1C 0.9800 . ?
C2 N1 1.332(3) . ?
C2 N2 1.336(2) . ?
C3 N3 1.333(3) . ?
C3 N1 1.351(3) . ?
C3 C4 1.501(3) . ?
C4 C5 1.523(3) . ?
C4 C6 1.527(3) . ?
C4 C7 1.529(3) . ?
C5 H5A 0.9800 . ?
C5 H5B 0.9800 . ?
C5 H5C 0.9800 . ?
C6 H6A 0.9800 . ?
C6 H6B 0.9800 . ?
C6 H6C 0.9800 . ?
C7 H7A 0.9800 . ?
C7 H7B 0.9800 . ?
C7 H7C 0.9800 . ?
C8 C9 1.485(3) . ?
C8 H8A 0.9800 . ?
C8 H8B 0.9800 . ?
C8 H8C 0.9800 . ?
C9 N4 1.332(3) . ?
C9 N5 1.339(2) . ?
C10 N6 1.330(2) . ?
C10 N4 1.348(2) . ?
C10 C11 1.503(3) . ?
C11 C13 1.524(3) . ?
C11 C14 1.527(3) . ?
C11 C12 1.533(3) . ?
C12 H12A 0.9800 . ?
C12 H12B 0.9800 . ?
C12 H12C 0.9800 . ?
C13 H13A 0.9800 . ?
C13 H13B 0.9800 . ?
C13 H13C 0.9800 . ?
C14 H14A 0.9800 . ?
C14 H14B 0.9800 . ?
C14 H14C 0.9800 . ?
C15 C16 1.481(3) . ?
C15 H15A 0.9800 . ?
C15 H15B 0.9800 . ?
C15 H15C 0.9800 . ?
C16 N7 1.328(3) . ?
C16 N8 1.331(3) . ?
C17 N9 1.330(3) . ?
C17 N7 1.347(3) . ?
C17 C18 1.510(3) . ?
C18 C21 1.523(3) . ?
C18 C20 1.525(3) . ?
C18 C19 1.527(3) . ?
C19 H19A 0.9800 . ?
C19 H19B 0.9800 . ?
C19 H19C 0.9800 . ?
C20 H20A 0.9800 . ?
C20 H20B 0.9800 . ?
C20 H20C 0.9800 . ?
C21 H21A 0.9800 . ?
C21 H21B 0.9800 . ?
C21 H21C 0.9800 . ?
C22 O1 1.330(2) . ?
C22 C27 1.388(3) . ?
C22 C23 1.390(3) . ?
C23 C24 1.388(3) . ?
C23 H23 0.9500 . ?
C24 C25 1.367(4) . ?
C24 H24 0.9500 . ?
C25 C26 1.372(4) . ?
C25 H25 0.9500 . ?
C26 C27 1.385(3) . ?
C26 H26 0.9500 . ?
C27 H27 0.9500 . ?
C28 C30 1.377(3) 3_576 ?
C28 C29 1.384(3) . ?
C28 H28 0.9500 . ?
C29 O2 1.292(4) . ?
C29 C30 1.379(3) . ?
C29 H29 0.9500 . ?
C30 C28 1.377(3) 3_576 ?
C30 H30 0.9500 . ?
O2 H2 0.8400 . ?
N2 N3 1.379(2) . ?
N3 Zn1 2.0671(17) . ?
N5 N6 1.380(2) . ?
N6 Zn1 2.0653(16) . ?
N8 N9 1.380(2) . ?
N9 Zn1 2.0329(18) . ?
O1 Zn1 1.8365(15) . ?

loop_
_geom_hbond_atom_site_label_D
_geom_hbond_atom_site_label_H
_geom_hbond_atom_site_label_A
_geom_hbond_distance_DH
_geom_hbond_distance_HA
_geom_hbond_distance_DA
_geom_hbond_angle_DHA
_geom_hbond_site_symmetry_A
O2 H2 N1 0.84 1.92 2.750(3) 169.2 .

loop_
_geom_torsion_atom_site_label_1
_geom_torsion_atom_site_label_2
_geom_torsion_atom_site_label_3
_geom_torsion_atom_site_label_4
_geom_torsion
_geom_torsion_site_symmetry_1
_geom_torsion_site_symmetry_2
_geom_torsion_site_symmetry_3
_geom_torsion_site_symmetry_4
_geom_torsion_publ_flag
N3 C3 C4 C5 50.7(3) . . . . ?
N1 C3 C4 C5 -132.9(2) . . . . ?
N3 C3 C4 C6 -69.9(3) . . . . ?
N1 C3 C4 C6 106.5(2) . . . . ?
N3 C3 C4 C7 170.2(2) . . . . ?
N1 C3 C4 C7 -13.4(3) . . . . ?
N6 C10 C11 C13 -59.4(2) . . . . ?
N4 C10 C11 C13 120.8(2) . . . . ?
N6 C10 C11 C14 -179.15(18) . . . . ?
N4 C10 C11 C14 1.0(3) . . . . ?
N6 C10 C11 C12 61.3(2) . . . . ?
N4 C10 C11 C12 -118.5(2) . . . . ?
N9 C17 C18 C21 170.8(2) . . . . ?
N7 C17 C18 C21 -11.2(3) . . . . ?
N9 C17 C18 C20 -69.2(3) . . . . ?
N7 C17 C18 C20 108.8(2) . . . . ?
N9 C17 C18 C19 51.3(3) . . . . ?
N7 C17 C18 C19 -130.7(2) . . . . ?
O1 C22 C23 C24 -178.6(2) . . . . ?
C27 C22 C23 C24 -1.1(4) . . . . ?
C22 C23 C24 C25 1.0(4) . . . . ?
C23 C24 C25 C26 -0.8(4) . . . . ?
C24 C25 C26 C27 0.8(4) . . . . ?
C25 C26 C27 C22 -1.0(4) . . . . ?
O1 C22 C27 C26 178.6(2) . . . . ?
C23 C22 C27 C26 1.1(4) . . . . ?
C30 C28 C29 O2 177.5(2) 3_576 . . . ?
C30 C28 C29 C30 -0.9(3) 3_576 . . . ?
O2 C29 C30 C28 -177.4(2) . . . 3_576 ?
C28 C29 C30 C28 0.9(3) . . . 3_576 ?
N2 C2 N1 C3 -0.1(2) . . . . ?
C1 C2 N1 C3 -179.5(2) . . . . ?
N3 C3 N1 C2 -0.3(2) . . . . ?
C4 C3 N1 C2 -177.06(19) . . . . ?
N1 C2 N2 N3 0.4(2) . . . . ?
C1 C2 N2 N3 179.86(19) . . . . ?
N1 C2 N2 B1 -179.82(18) . . . . ?
C1 C2 N2 B1 -0.4(3) . . . . ?
N8 B1 N2 C2 123.1(2) . . . . ?
N5 B1 N2 C2 -118.1(2) . . . . ?
N8 B1 N2 N3 -57.1(2) . . . . ?
N5 B1 N2 N3 61.7(2) . . . . ?
N1 C3 N3 N2 0.5(2) . . . . ?
C4 C3 N3 N2 177.33(18) . . . . ?
N1 C3 N3 Zn1 -176.99(17) . . . . ?
C4 C3 N3 Zn1 -0.2(4) . . . . ?
C2 N2 N3 C3 -0.6(2) . . . . ?
B1 N2 N3 C3 179.63(17) . . . . ?
C2 N2 N3 Zn1 177.84(13) . . . . ?
B1 N2 N3 Zn1 -2.0(2) . . . . ?
N5 C9 N4 C10 0.2(2) . . . . ?
C8 C9 N4 C10 -178.25(18) . . . . ?
N6 C10 N4 C9 -0.3(2) . . . . ?
C11 C10 N4 C9 179.59(18) . . . . ?
N4 C9 N5 N6 -0.1(2) . . . . ?
C8 C9 N5 N6 178.33(18) . . . . ?
N4 C9 N5 B1 177.35(18) . . . . ?
C8 C9 N5 B1 -4.2(3) . . . . ?
N8 B1 N5 C9 -117.5(2) . . . . ?
N2 B1 N5 C9 123.4(2) . . . . ?
N8 B1 N5 N6 59.7(2) . . . . ?
N2 B1 N5 N6 -59.4(2) . . . . ?
N4 C10 N6 N5 0.2(2) . . . . ?
C11 C10 N6 N5 -179.65(17) . . . . ?
N4 C10 N6 Zn1 -174.89(15) . . . . ?
C11 C10 N6 Zn1 5.3(3) . . . . ?
C9 N5 N6 C10 -0.1(2) . . . . ?
B1 N5 N6 C10 -177.86(16) . . . . ?
C9 N5 N6 Zn1 176.72(12) . . . . ?
B1 N5 N6 Zn1 -1.1(2) . . . . ?
N8 C16 N7 C17 0.2(2) . . . . ?
C15 C16 N7 C17 179.9(2) . . . . ?
N9 C17 N7 C16 0.1(2) . . . . ?
C18 C17 N7 C16 -178.11(18) . . . . ?
N7 C16 N8 N9 -0.5(2) . . . . ?
C15 C16 N8 N9 179.87(19) . . . . ?
N7 C16 N8 B1 -178.51(18) . . . . ?
C15 C16 N8 B1 1.8(3) . . . . ?
N5 B1 N8 C16 118.2(2) . . . . ?
N2 B1 N8 C16 -122.9(2) . . . . ?
N5 B1 N8 N9 -59.6(2) . . . . ?
N2 B1 N8 N9 59.3(2) . . . . ?
N7 C17 N9 N8 -0.4(2) . . . . ?
C18 C17 N9 N8 177.82(17) . . . . ?
N7 C17 N9 Zn1 178.21(16) . . . . ?
C18 C17 N9 Zn1 -3.6(3) . . . . ?
C16 N8 N9 C17 0.5(2) . . . . ?
B1 N8 N9 C17 178.75(16) . . . . ?
C16 N8 N9 Zn1 -178.59(12) . . . . ?
B1 N8 N9 Zn1 -0.3(2) . . . . ?
C27 C22 O1 Zn1 60.3(3) . . . . ?
C23 C22 O1 Zn1 -122.4(2) . . . . ?
C22 O1 Zn1 N9 6.5(3) . . . . ?
C22 O1 Zn1 N6 130.1(2) . . . . ?
C22 O1 Zn1 N3 -121.7(2) . . . . ?
C17 N9 Zn1 O1 -1.1(3) . . . . ?
N8 N9 Zn1 O1 177.39(11) . . . . ?
C17 N9 Zn1 N6 -132.3(2) . . . . ?
N8 N9 Zn1 N6 46.22(12) . . . . ?
C17 N9 Zn1 N3 135.2(2) . . . . ?
N8 N9 Zn1 N3 -46.25(12) . . . . ?
C10 N6 Zn1 O1 -14.7(2) . . . . ?
N5 N6 Zn1 O1 170.47(11) . . . . ?
C10 N6 Zn1 N9 129.0(2) . . . . ?
N5 N6 Zn1 N9 -45.86(12) . . . . ?
C10 N6 Zn1 N3 -138.1(2) . . . . ?
N5 N6 Zn1 N3 47.04(13) . . . . ?
C3 N3 Zn1 O1 11.2(3) . . . . ?
N2 N3 Zn1 O1 -166.24(12) . . . . ?
C3 N3 Zn1 N9 -134.9(2) . . . . ?
N2 N3 Zn1 N9 47.66(13) . . . . ?
C3 N3 Zn1 N6 132.2(2) . . . . ?
N2 N3 Zn1 N6 -45.24(13) . . . . ?
